data_2216513
loop_
_publ_author_name
'Quanchang Wang'
'Dacheng Li'
'Daqi Wang'

_publ_section_title
;
 1,7-Bis(diphenylphosphino)-1,7-dicarba-<i>closo</i>-dodecaborane
;
_journal_coeditor_code HB2667
_journal_issue 12
_journal_name_full 'Acta Crystallographica Section E'
_journal_page_first o4918
_journal_page_last o4918
_journal_paper_doi 10.1107/S1600536807061843
_journal_volume 63
_journal_year 2007
_chemical_formula_iupac 'C26 H30 B10 P2'
_chemical_formula_moiety 'C26 H30 B10 P2'
_chemical_formula_sum 'C26 H30 B10 P2'
_chemical_formula_weight 512.54
_chemical_name_systematic
;
1,7-Bis(diphenylphosphino)-1,7-dicarba-closo-dodecaborane
;
_space_group_IT_number 14
_symmetry_cell_setting monoclinic
_symmetry_space_group_name_Hall '-P 2yn'
_symmetry_space_group_name_H-M 'P 1 21/n 1'
_atom_sites_solution_hydrogens geom
_atom_sites_solution_primary direct
_atom_sites_solution_secondary difmap
_audit_creation_method SHELXL-97
_cell_angle_alpha 90.00
_cell_angle_beta 104.399(6)
_cell_angle_gamma 90.00
_cell_formula_units_Z 4
_cell_length_a 9.783(5)
_cell_length_b 18.069(9)
_cell_length_c 16.373(8)
_cell_measurement_reflns_used 3563
_cell_measurement_temperature 298(2)
_cell_measurement_theta_max 22.223
_cell_measurement_theta_min 2.259
_cell_volume 2803(2)
_computing_cell_refinement 'SAINT (Bruker, 1998)'
_computing_data_collection 'SMART (Bruker, 1998)'
_computing_data_reduction 'SAINT (Bruker, 1998)'
_computing_molecular_graphics 'SHELXTL (Bruker, 1998)'
_computing_publication_material 'SHELXTL (Bruker, 1998)'
_computing_structure_refinement 'SHELXL97 (Sheldrick, 1997)'
_computing_structure_solution 'SHELXS97 (Sheldrick, 1997)'
_diffrn_ambient_temperature 298(2)
_diffrn_measured_fraction_theta_full 0.996
_diffrn_measured_fraction_theta_max 0.996
_diffrn_measurement_device_type 'Bruker SMART CCD'
_diffrn_measurement_method \w
_diffrn_radiation_monochromator graphite
_diffrn_radiation_source 'fine-focus sealed tube'
_diffrn_radiation_type MoK\a
_diffrn_radiation_wavelength 0.71073
_diffrn_reflns_av_R_equivalents 0.0432
_diffrn_reflns_av_sigmaI/netI 0.0524
_diffrn_reflns_limit_h_max 11
_diffrn_reflns_limit_h_min -11
_diffrn_reflns_limit_k_max 21
_diffrn_reflns_limit_k_min -20
_diffrn_reflns_limit_l_max 10
_diffrn_reflns_limit_l_min -19
_diffrn_reflns_number 14413
_diffrn_reflns_theta_full 25.01
_diffrn_reflns_theta_max 25.01
_diffrn_reflns_theta_min 1.71
_exptl_absorpt_coefficient_mu 0.172
_exptl_absorpt_correction_T_max 0.919
_exptl_absorpt_correction_T_min 0.911
_exptl_absorpt_correction_type multi-scan
_exptl_absorpt_process_details '(SADABS; Bruker, 1998)'
_exptl_crystal_colour colourless
_exptl_crystal_density_diffrn 1.214
_exptl_crystal_density_method 'not measured'
_exptl_crystal_description block
_exptl_crystal_F_000 1064
_exptl_crystal_size_max 0.55
_exptl_crystal_size_mid 0.53
_exptl_crystal_size_min 0.50
_refine_diff_density_max 0.527
_refine_diff_density_min -0.169
_refine_ls_extinction_method none
_refine_ls_goodness_of_fit_ref 1.070
_refine_ls_hydrogen_treatment constr
_refine_ls_matrix_type full
_refine_ls_number_parameters 343
_refine_ls_number_reflns 4925
_refine_ls_number_restraints 0
_refine_ls_restrained_S_all 1.070
_refine_ls_R_factor_all 0.0915
_refine_ls_R_factor_gt 0.0475
_refine_ls_shift/su_max 0.001
_refine_ls_shift/su_mean 0.000
_refine_ls_structure_factor_coef Fsqd
_refine_ls_weighting_details 'calc w=1/[\s^2^(Fo^2^)+(0.0554P)^2^+1.4084P] where P=(Fo^2^+2Fc^2^)/3'
_refine_ls_weighting_scheme calc
_refine_ls_wR_factor_gt 0.1102
_refine_ls_wR_factor_ref 0.1427
_reflns_number_gt 3134
_reflns_number_total 4925
_reflns_threshold_expression I>2\s(I)
_cod_data_source_file hb2667.cif
_cod_data_source_block I
_cod_depositor_comments
;
The following automatic conversions were performed:
'_symmetry_cell_setting' value 'Monoclinic' changed to 'monoclinic'
according to '/home/saulius/struct/CIF-dictionaries/cif_core.dic'
dictionary named 'cif_core.dic' version 2.4.1 from 2010-06-29.

Automatic conversion script
Id: cif_fix_enum 1527 2010-12-29 10:47:43Z saulius 

The following automatic conversions were performed:

'_symmetry_cell_setting' value 'Monoclinic' changed to 'monoclinic'
according to /home/saulius/struct/CIF-dictionaries/cif_core.dic
dictionary named 'cif_core.dic' version 2.4.1 from 2010-06-29.

Automatic conversion script
Id: cif_fix_values 1715 2011-07-08 13:25:40Z adriana 
;
_cod_original_sg_symbol_H-M 'P 21/n'
_cod_database_code 2216513
_cod_database_fobs_code 2216513

loop_
_symmetry_equiv_pos_as_xyz
'x, y, z'
'-x+1/2, y+1/2, -z+1/2'
'-x, -y, -z'
'x-1/2, -y-1/2, z-1/2'

loop_
_atom_site_type_symbol
_atom_site_label
_atom_site_fract_x
_atom_site_fract_y
_atom_site_fract_z
_atom_site_U_iso_or_equiv
_atom_site_adp_type
_atom_site_calc_flag
_atom_site_refinement_flags
_atom_site_occupancy
P P1 0.55217(8) 0.22819(5) 0.54071(5) 0.0422(2) Uani d . 1
P P2 1.14944(8) 0.29856(5) 0.52703(5) 0.0448(2) Uani d . 1
C C1 0.6907(3) 0.28633(15) 0.50867(16) 0.0383(7) Uani d . 1
C C7 0.9565(3) 0.32104(15) 0.50979(17) 0.0396(7) Uani d . 1
B B2 0.8322(3) 0.25335(19) 0.47661(19) 0.0370(8) Uani d . 1
H H2 0.8559 0.1942 0.4716 0.044 Uiso calc R 1
B B3 0.8539(3) 0.29779(18) 0.57592(19) 0.0358(7) Uani d . 1
H H3 0.8922 0.2675 0.6355 0.043 Uiso calc R 1
B B4 0.7249(4) 0.36785(19) 0.5644(2) 0.0445(9) Uani d . 1
H H4 0.6774 0.3827 0.6164 0.053 Uiso calc R 1
B B5 0.6246(4) 0.3679(2) 0.4582(2) 0.0506(9) Uani d . 1
H H5 0.5121 0.3828 0.4411 0.061 Uiso calc R 1
B B6 0.6921(4) 0.2970(2) 0.4040(2) 0.0456(9) Uani d . 1
H H6 0.6238 0.2661 0.3516 0.055 Uiso calc R 1
B B8 0.8999(4) 0.39119(19) 0.5651(2) 0.0457(9) Uani d . 1
H H8 0.9690 0.4219 0.6174 0.055 Uiso calc R 1
B B9 0.7583(4) 0.4347(2) 0.4930(2) 0.0561(10) Uani d . 1
H H9 0.7343 0.4937 0.4985 0.067 Uiso calc R 1
B B10 0.7368(4) 0.3908(2) 0.3935(2) 0.0572(11) Uani d . 1
H H10 0.6983 0.4214 0.3342 0.069 Uiso calc R 1
B B11 0.8664(4) 0.31998(19) 0.4050(2) 0.0461(9) Uani d . 1
H H11 0.9141 0.3045 0.3533 0.055 Uiso calc R 1
B B12 0.9087(4) 0.4043(2) 0.4594(2) 0.0536(10) Uani d . 1
H H12 0.9841 0.4432 0.4429 0.064 Uiso calc R 1
C C2 0.4947(3) 0.16648(17) 0.45081(18) 0.0434(7) Uani d . 1
C C3 0.3981(3) 0.19668(19) 0.3817(2) 0.0569(9) Uani d . 1
H H3A 0.3709 0.2459 0.3834 0.068 Uiso calc R 1
C C4 0.3424(4) 0.1554(2) 0.3112(2) 0.0668(10) Uani d . 1
H H4A 0.2791 0.1768 0.2654 0.080 Uiso calc R 1
C C5 0.3796(4) 0.0829(2) 0.3080(2) 0.0685(11) Uani d . 1
H H5A 0.3423 0.0551 0.2598 0.082 Uiso calc R 1
C C6 0.4720(4) 0.0506(2) 0.3758(2) 0.0671(10) Uani d . 1
H H6A 0.4958 0.0009 0.3739 0.081 Uiso calc R 1
C C8 0.5295(3) 0.09241(18) 0.44683(19) 0.0512(8) Uani d . 1
H H8A 0.5924 0.0705 0.4925 0.061 Uiso calc R 1
C C9 0.6517(3) 0.17128(16) 0.62705(18) 0.0422(7) Uani d . 1
C C10 0.6028(4) 0.17367(19) 0.6994(2) 0.0591(9) Uani d . 1
H H10A 0.5231 0.2016 0.6999 0.071 Uiso calc R 1
C C11 0.6711(5) 0.1350(2) 0.7709(2) 0.0755(11) Uani d . 1
H H11A 0.6368 0.1372 0.8190 0.091 Uiso calc R 1
C C12 0.7868(4) 0.0942(2) 0.7716(2) 0.0688(11) Uani d . 1
H H12A 0.8317 0.0683 0.8199 0.083 Uiso calc R 1
C C13 0.8384(4) 0.09080(19) 0.7005(2) 0.0607(9) Uani d . 1
H H13 0.9187 0.0630 0.7009 0.073 Uiso calc R 1
C C14 0.7707(3) 0.12866(17) 0.6290(2) 0.0497(8) Uani d . 1
H H14 0.8052 0.1257 0.5811 0.060 Uiso calc R 1
C C15 1.2338(3) 0.34047(16) 0.62844(17) 0.0413(7) Uani d . 1
C C16 1.3554(3) 0.37966(16) 0.6286(2) 0.0474(8) Uani d . 1
H H16 1.3856 0.3837 0.5793 0.057 Uiso calc R 1
C C17 1.4318(4) 0.41272(19) 0.7013(2) 0.0644(10) Uani d . 1
H H17 1.5136 0.4388 0.7009 0.077 Uiso calc R 1
C C18 1.3882(4) 0.4075(2) 0.7741(2) 0.0652(10) Uani d . 1
H H18 1.4408 0.4297 0.8232 0.078 Uiso calc R 1
C C19 1.2675(4) 0.36979(18) 0.7751(2) 0.0589(9) Uani d . 1
H H19 1.2374 0.3670 0.8246 0.071 Uiso calc R 1
C C20 1.1907(3) 0.33611(18) 0.70329(18) 0.0528(8) Uani d . 1
H H20 1.1091 0.3101 0.7045 0.063 Uiso calc R 1
C C21 1.1562(3) 0.19890(17) 0.54844(19) 0.0437(7) Uani d . 1
C C22 1.1403(3) 0.15312(19) 0.4789(2) 0.0558(9) Uani d . 1
H H22 1.1199 0.1740 0.4253 0.067 Uiso calc R 1
C C23 1.1539(4) 0.0777(2) 0.4870(2) 0.0639(10) Uani d . 1
H H23 1.1422 0.0483 0.4392 0.077 Uiso calc R 1
C C24 1.1844(4) 0.0457(2) 0.5648(2) 0.0680(10) Uani d . 1
H H24 1.1933 -0.0054 0.5704 0.082 Uiso calc R 1
C C25 1.2020(4) 0.0897(2) 0.6344(2) 0.0765(11) Uani d . 1
H H25 1.2235 0.0683 0.6878 0.092 Uiso calc R 1
C C26 1.1881(4) 0.1655(2) 0.6266(2) 0.0630(10) Uani d . 1
H H26 1.2005 0.1946 0.6748 0.076 Uiso calc R 1

loop_
_atom_site_aniso_label
_atom_site_aniso_U_11
_atom_site_aniso_U_22
_atom_site_aniso_U_33
_atom_site_aniso_U_12
_atom_site_aniso_U_13
_atom_site_aniso_U_23
P1 0.0345(4) 0.0460(5) 0.0455(5) 0.0009(4) 0.0089(3) -0.0012(4)
P2 0.0420(5) 0.0533(5) 0.0387(5) -0.0126(4) 0.0096(3) -0.0036(4)
C1 0.0406(16) 0.0389(17) 0.0333(15) 0.0003(13) 0.0054(12) -0.0011(12)
C7 0.0430(17) 0.0395(17) 0.0346(16) -0.0082(13) 0.0066(13) -0.0005(13)
B2 0.0348(18) 0.0392(19) 0.0372(19) -0.0087(15) 0.0091(14) -0.0069(15)
B3 0.0363(18) 0.0377(19) 0.0323(17) -0.0048(15) 0.0064(14) -0.0024(14)
B4 0.049(2) 0.040(2) 0.040(2) 0.0037(17) 0.0028(16) -0.0065(15)
B5 0.054(2) 0.047(2) 0.045(2) 0.0089(18) 0.0007(17) 0.0056(17)
B6 0.050(2) 0.051(2) 0.0314(18) -0.0049(17) 0.0033(15) 0.0006(16)
B8 0.053(2) 0.038(2) 0.043(2) -0.0055(16) 0.0048(16) -0.0057(15)
B9 0.068(3) 0.037(2) 0.058(2) 0.0041(19) 0.005(2) 0.0028(18)
B10 0.065(3) 0.054(2) 0.045(2) -0.003(2) 0.0011(19) 0.0143(18)
B11 0.053(2) 0.048(2) 0.0350(19) -0.0117(17) 0.0060(16) 0.0008(16)
B12 0.065(3) 0.042(2) 0.049(2) -0.0145(19) 0.0065(18) 0.0091(17)
C2 0.0337(16) 0.0476(19) 0.0472(18) -0.0061(14) 0.0070(13) 0.0014(14)
C3 0.0455(19) 0.054(2) 0.064(2) -0.0050(16) -0.0010(16) 0.0025(17)
C4 0.064(2) 0.074(3) 0.052(2) -0.018(2) -0.0058(17) 0.0045(19)
C5 0.076(3) 0.076(3) 0.050(2) -0.028(2) 0.0083(19) -0.013(2)
C6 0.082(3) 0.053(2) 0.065(2) -0.014(2) 0.016(2) -0.0116(19)
C8 0.0515(19) 0.050(2) 0.0497(19) -0.0027(16) 0.0078(15) 0.0010(16)
C9 0.0386(17) 0.0448(18) 0.0428(18) -0.0085(14) 0.0096(13) -0.0032(14)
C10 0.059(2) 0.069(2) 0.051(2) 0.0007(18) 0.0167(17) 0.0004(17)
C11 0.100(3) 0.084(3) 0.044(2) 0.001(3) 0.019(2) 0.003(2)
C12 0.084(3) 0.063(2) 0.048(2) -0.009(2) -0.006(2) 0.0071(18)
C13 0.049(2) 0.055(2) 0.071(2) -0.0026(17) 0.0025(18) 0.0106(19)
C14 0.0477(19) 0.048(2) 0.054(2) -0.0024(15) 0.0131(15) 0.0105(15)
C15 0.0370(16) 0.0442(18) 0.0404(17) -0.0036(14) 0.0052(13) -0.0021(14)
C16 0.0430(18) 0.0408(18) 0.058(2) -0.0020(15) 0.0123(15) -0.0057(15)
C17 0.050(2) 0.057(2) 0.081(3) -0.0156(17) 0.0064(19) -0.022(2)
C18 0.066(2) 0.060(2) 0.056(2) -0.0036(19) -0.0096(19) -0.0212(18)
C19 0.070(2) 0.058(2) 0.0425(19) -0.0012(19) 0.0027(17) -0.0041(16)
C20 0.054(2) 0.058(2) 0.0425(19) -0.0131(17) 0.0052(15) -0.0004(16)
C21 0.0313(16) 0.0534(19) 0.0463(18) -0.0068(14) 0.0097(13) -0.0060(16)
C22 0.051(2) 0.062(2) 0.051(2) 0.0029(17) 0.0061(15) -0.0061(17)
C23 0.063(2) 0.058(2) 0.066(2) 0.0101(19) 0.0074(18) -0.0148(19)
C24 0.071(3) 0.052(2) 0.081(3) 0.0091(19) 0.018(2) 0.000(2)
C25 0.107(3) 0.063(3) 0.060(2) 0.011(2) 0.022(2) 0.011(2)
C26 0.084(3) 0.057(2) 0.047(2) -0.001(2) 0.0163(18) -0.0022(17)

loop_
_atom_type_symbol
_atom_type_description
_atom_type_scat_dispersion_real
_atom_type_scat_dispersion_imag
_atom_type_scat_source
C C 0.0033 0.0016 'International Tables Vol C Tables 4.2.6.8 and 6.1.1.4'
H H 0.0000 0.0000 'International Tables Vol C Tables 4.2.6.8 and 6.1.1.4'
B B 0.0013 0.0007 'International Tables Vol C Tables 4.2.6.8 and 6.1.1.4'
P P 0.1023 0.0942 'International Tables Vol C Tables 4.2.6.8 and 6.1.1.4'

loop_
_geom_angle_atom_site_label_1
_geom_angle_atom_site_label_2
_geom_angle_atom_site_label_3
_geom_angle
C2 P1 C9 106.24(14)
C2 P1 C1 102.41(13)
C9 P1 C1 104.31(13)
C15 P2 C21 104.31(14)
C15 P2 C7 104.87(13)
C21 P2 C7 103.16(13)
B2 C1 B3 62.72(18)
B2 C1 B4 113.4(2)
B3 C1 B4 61.85(18)
B2 C1 B6 61.75(18)
B3 C1 B6 112.9(2)
B4 C1 B6 112.5(2)
B2 C1 B5 112.7(2)
B3 C1 B5 112.4(2)
B4 C1 B5 61.70(19)
B6 C1 B5 61.7(2)
B2 C1 P1 125.8(2)
B3 C1 P1 120.49(19)
B4 C1 P1 112.7(2)
B6 C1 P1 121.37(19)
B5 C1 P1 113.4(2)
B3 C7 B2 62.71(18)
B3 C7 B11 113.2(2)
B2 C7 B11 61.95(18)
B3 C7 B12 112.8(2)
B2 C7 B12 112.6(2)
B11 C7 B12 61.47(19)
B3 C7 B8 62.01(19)
B2 C7 B8 113.3(2)
B11 C7 B8 112.3(2)
B12 C7 B8 61.7(2)
B3 C7 P2 125.42(19)
B2 C7 P2 119.9(2)
B11 C7 P2 113.1(2)
B12 C7 P2 113.8(2)
B8 C7 P2 121.35(19)
C1 B2 C7 102.7(2)
C1 B2 B6 59.77(18)
C7 B2 B6 105.4(2)
C1 B2 B11 105.5(2)
C7 B2 B11 59.24(18)
B6 B2 B11 59.45(19)
C1 B2 B3 58.81(17)
C7 B2 B3 58.29(17)
B6 B2 B3 108.1(2)
B11 B2 B3 107.4(2)
C1 B2 H2 124.3
C7 B2 H2 124.8
B6 B2 H2 121.8
B11 B2 H2 122.3
B3 B2 H2 121.8
C7 B3 C1 102.9(2)
C7 B3 B4 105.9(2)
C1 B3 B4 59.35(17)
C7 B3 B8 59.69(18)
C1 B3 B8 105.7(2)
B4 B3 B8 59.8(2)
C7 B3 B2 58.99(17)
C1 B3 B2 58.47(17)
B4 B3 B2 107.9(2)
B8 B3 B2 108.4(2)
C7 B3 H3 124.2
C1 B3 H3 124.6
B4 B3 H3 121.9
B8 B3 H3 121.7
B2 B3 H3 121.5
C1 B4 B8 105.6(2)
C1 B4 B3 58.80(17)
B8 B4 B3 60.16(19)
C1 B4 B9 106.1(2)
B8 B4 B9 60.0(2)
B3 B4 B9 108.4(3)
C1 B4 B5 59.49(18)
B8 B4 B5 107.8(3)
B3 B4 B5 108.1(2)
B9 B4 B5 59.9(2)
C1 B4 H4 123.8
B8 B4 H4 122.3
B3 B4 H4 121.4
B9 B4 H4 121.9
B5 B4 H4 121.5
C1 B5 B10 105.8(3)
C1 B5 B9 105.6(2)
B10 B5 B9 60.6(2)
C1 B5 B4 58.81(18)
B10 B5 B4 108.4(3)
B9 B5 B4 59.9(2)
C1 B5 B6 59.00(18)
B10 B5 B6 60.1(2)
B9 B5 B6 108.4(3)
B4 B5 B6 107.9(2)
C1 B5 H5 124.1
B10 B5 H5 121.7
B9 B5 H5 121.9
B4 B5 H5 121.6
B6 B5 H5 121.5
C1 B6 B11 105.3(2)
C1 B6 B2 58.48(17)
B11 B6 B2 60.48(19)
C1 B6 B10 105.4(2)
B11 B6 B10 60.7(2)
B2 B6 B10 108.9(2)
C1 B6 B5 59.27(18)
B11 B6 B5 107.8(3)
B2 B6 B5 108.0(2)
B10 B6 B5 59.3(2)
C1 B6 H6 124.3
B11 B6 H6 122.0
B2 B6 H6 121.2
B10 B6 H6 121.9
B5 B6 H6 121.8
C7 B8 B4 105.0(2)
C7 B8 B9 106.1(2)
B4 B8 B9 60.2(2)
C7 B8 B3 58.30(17)
B4 B8 B3 60.02(19)
B9 B8 B3 108.4(2)
C7 B8 B12 59.05(19)
B4 B8 B12 108.0(2)
B9 B8 B12 60.5(2)
B3 B8 B12 107.6(2)
C7 B8 H8 124.3
B4 B8 H8 122.3
B9 B8 H8 121.6
B3 B8 H8 121.8
B12 B8 H8 121.5
B8 B9 B5 107.8(3)
B8 B9 B4 59.8(2)
B5 B9 B4 60.2(2)
B8 B9 B10 108.0(3)
B5 B9 B10 59.3(2)
B4 B9 B10 107.6(3)
B8 B9 B12 59.9(2)
B5 B9 B12 107.0(3)
B4 B9 B12 107.3(3)
B10 B9 B12 59.8(2)
B8 B9 H9 121.7
B5 B9 H9 122.2
B4 B9 H9 121.9
B10 B9 H9 122.0
B12 B9 H9 122.3
B5 B10 B6 60.6(2)
B5 B10 B12 107.8(3)
B6 B10 B12 107.1(3)
B5 B10 B9 60.1(2)
B6 B10 B9 108.4(3)
B12 B10 B9 60.2(2)
B5 B10 B11 107.7(3)
B6 B10 B11 59.2(2)
B12 B10 B11 59.5(2)
B9 B10 B11 107.8(3)
B5 B10 H10 121.5
B6 B10 H10 121.9
B12 B10 H10 122.2
B9 B10 H10 121.4
B11 B10 H10 122.3
C7 B11 B6 105.6(2)
C7 B11 B12 59.30(18)
B6 B11 B12 108.4(3)
C7 B11 B2 58.80(17)
B6 B11 B2 60.08(19)
B12 B11 B2 108.3(2)
C7 B11 B10 105.8(2)
B6 B11 B10 60.2(2)
B12 B11 B10 60.2(2)
B2 B11 B10 108.2(3)
C7 B11 H11 124.0
B6 B11 H11 122.1
B12 B11 H11 121.2
B2 B11 H11 121.5
B10 B11 H11 122.0
C7 B12 B11 59.23(19)
C7 B12 B8 59.23(18)
B11 B12 B8 108.4(2)
C7 B12 B10 105.9(3)
B11 B12 B10 60.3(2)
B8 B12 B10 107.9(3)
C7 B12 B9 105.5(3)
B11 B12 B9 108.3(3)
B8 B12 B9 59.6(2)
B10 B12 B9 60.0(2)
C7 B12 H12 123.8
B11 B12 H12 121.1
B8 B12 H12 121.6
B10 B12 H12 122.1
B9 B12 H12 122.3
C8 C2 C3 117.7(3)
C8 C2 P1 126.8(2)
C3 C2 P1 115.3(2)
C4 C3 C2 121.3(3)
C4 C3 H3A 119.4
C2 C3 H3A 119.4
C5 C4 C3 120.1(3)
C5 C4 H4A 119.9
C3 C4 H4A 119.9
C4 C5 C6 120.3(3)
C4 C5 H5A 119.9
C6 C5 H5A 119.9
C5 C6 C8 119.7(3)
C5 C6 H6A 120.1
C8 C6 H6A 120.1
C6 C8 C2 120.9(3)
C6 C8 H8A 119.6
C2 C8 H8A 119.6
C10 C9 C14 117.6(3)
C10 C9 P1 114.5(2)
C14 C9 P1 127.9(2)
C9 C10 C11 120.7(3)
C9 C10 H10A 119.6
C11 C10 H10A 119.6
C12 C11 C10 120.7(4)
C12 C11 H11A 119.7
C10 C11 H11A 119.7
C11 C12 C13 119.9(3)
C11 C12 H12A 120.0
C13 C12 H12A 120.0
C14 C13 C12 119.7(3)
C14 C13 H13 120.2
C12 C13 H13 120.2
C13 C14 C9 121.3(3)
C13 C14 H14 119.4
C9 C14 H14 119.4
C16 C15 C20 118.3(3)
C16 C15 P2 114.1(2)
C20 C15 P2 127.5(2)
C17 C16 C15 120.4(3)
C17 C16 H16 119.8
C15 C16 H16 119.8
C18 C17 C16 120.4(3)
C18 C17 H17 119.8
C16 C17 H17 119.8
C17 C18 C19 120.2(3)
C17 C18 H18 119.9
C19 C18 H18 119.9
C18 C19 C20 120.1(3)
C18 C19 H19 119.9
C20 C19 H19 119.9
C19 C20 C15 120.6(3)
C19 C20 H20 119.7
C15 C20 H20 119.7
C26 C21 C22 117.1(3)
C26 C21 P2 126.6(2)
C22 C21 P2 116.0(2)
C23 C22 C21 121.6(3)
C23 C22 H22 119.2
C21 C22 H22 119.2
C24 C23 C22 120.4(3)
C24 C23 H23 119.8
C22 C23 H23 119.8
C23 C24 C25 119.1(4)
C23 C24 H24 120.4
C25 C24 H24 120.4
C24 C25 C26 120.8(4)
C24 C25 H25 119.6
C26 C25 H25 119.6
C21 C26 C25 121.0(3)
C21 C26 H26 119.5
C25 C26 H26 119.5

loop_
_geom_bond_atom_site_label_1
_geom_bond_atom_site_label_2
_geom_bond_distance
P1 C2 1.821(3)
P1 C9 1.822(3)
P1 C1 1.889(3)
P2 C15 1.825(3)
P2 C21 1.833(3)
P2 C7 1.882(3)
C1 B2 1.705(4)
C1 B3 1.711(4)
C1 B4 1.721(4)
C1 B6 1.729(4)
C1 B5 1.733(4)
C7 B3 1.702(4)
C7 B2 1.715(4)
C7 B11 1.723(4)
C7 B12 1.724(5)
C7 B8 1.727(4)
B2 B6 1.762(5)
B2 B11 1.769(5)
B2 B3 1.778(4)
B2 H2 1.1000
B3 B4 1.764(5)
B3 B8 1.767(5)
B3 H3 1.1000
B4 B8 1.761(5)
B4 B9 1.768(5)
B4 B5 1.772(5)
B4 H4 1.1000
B5 B10 1.754(6)
B5 B9 1.767(5)
B5 B6 1.776(5)
B5 H5 1.1000
B6 B11 1.751(5)
B6 B10 1.768(5)
B6 H6 1.1000
B8 B9 1.765(5)
B8 B12 1.771(5)
B8 H8 1.1000
B9 B10 1.777(6)
B9 B12 1.780(6)
B9 H9 1.1000
B10 B12 1.774(5)
B10 B11 1.777(6)
B10 H10 1.1000
B11 B12 1.762(5)
B11 H11 1.1000
B12 H12 1.1000
C2 C8 1.387(4)
C2 C3 1.393(4)
C3 C4 1.369(4)
C3 H3A 0.9300
C4 C5 1.364(5)
C4 H4A 0.9300
C5 C6 1.375(5)
C5 H5A 0.9300
C6 C8 1.383(4)
C6 H6A 0.9300
C8 H8A 0.9300
C9 C10 1.384(4)
C9 C14 1.389(4)
C10 C11 1.385(5)
C10 H10A 0.9300
C11 C12 1.349(5)
C11 H11A 0.9300
C12 C13 1.381(5)
C12 H12A 0.9300
C13 C14 1.375(4)
C13 H13 0.9300
C14 H14 0.9300
C15 C16 1.383(4)
C15 C20 1.394(4)
C16 C17 1.375(4)
C16 H16 0.9300
C17 C18 1.365(5)
C17 H17 0.9300
C18 C19 1.367(5)
C18 H18 0.9300
C19 C20 1.371(4)
C19 H19 0.9300
C20 H20 0.9300
C21 C26 1.379(4)
C21 C22 1.385(4)
C22 C23 1.372(5)
C22 H22 0.9300
C23 C24 1.362(5)
C23 H23 0.9300
C24 C25 1.365(5)
C24 H24 0.9300
C25 C26 1.380(5)
C25 H25 0.9300
C26 H26 0.9300
